data_7107174
loop_
_publ_author_name
'Emilie Lebon'
'Stephanie Bastin'
'Pierre Sutra'
'Laure Vendier'
'Remi E. Piau'
'Isabelle M. Dixon'
'Martial Boggio-Pasqua'
'Fabienne Alary'
'Jean-Louis Heully'
'Alain Igau'
'Alberto Juris'

_publ_section_title
;
 Can a functionalized phosphine ligand promote room temperature
 luminescence of the [Ru(bpy)(tpy)]2+ core ?
;
_journal_name_full Chem.Commun.
_journal_page_first 741
_journal_paper_doi 10.1039/c1cc15737j
_journal_volume 48
_journal_year 2012
_chemical_compound_source 'synthesis as described'
_chemical_formula_moiety 'C38 H48 N7 P Ru, 2(F6 P)'
_chemical_formula_sum 'C38 H48 F12 N7 P3 Ru'
_chemical_formula_weight 1024.81
_chemical_name_systematic
;
?
;
_space_group_IT_number 14
_symmetry_cell_setting monoclinic
_symmetry_Int_Tables_number 14
_symmetry_space_group_name_Hall '-P 2ybc'
_symmetry_space_group_name_H-M 'P 1 21/c 1'
_atom_sites_solution_hydrogens geom
_atom_sites_solution_primary direct
_atom_sites_solution_secondary difmap
_cell_angle_alpha 90
_cell_angle_beta 104.414(5)
_cell_angle_gamma 90
_cell_formula_units_Z 4
_cell_length_a 13.0299(8)
_cell_length_b 17.0758(12)
_cell_length_c 21.0409(12)
_cell_measurement_reflns_used 5690
_cell_measurement_temperature 180(2)
_cell_measurement_theta_max 32.2079
_cell_measurement_theta_min 2.9927
_cell_measurement_wavelength 0.71073
_cell_volume 4534.2(5)
_computing_cell_refinement 'CrysAlis RED, Oxford Diffraction Ltd.'
_computing_data_collection 'CrysAlis CCD, Oxford Diffraction Ltd.'
_computing_data_reduction 'CrysAlis RED, Oxford Diffraction Ltd.'
_computing_molecular_graphics 'Ortep-3 for Windows (Farrugia, 1997)'
_computing_publication_material 'WinGX publication routines (Farrugia, 1999)'
_computing_structure_refinement 'SHELXL-97 (Sheldrick, 2008)'
_computing_structure_solution 'SIR92 (Giacovazzo et al, 1993)'
_diffrn_ambient_temperature 180(2)
_diffrn_measured_fraction_theta_full 0.931
_diffrn_measured_fraction_theta_max 0.931
_diffrn_measurement_device_type 'Oxford-Diffraction XCALIBUR'
_diffrn_measurement_method \w-\f
_diffrn_radiation_monochromator graphite
_diffrn_radiation_source 'fine-focus sealed tube'
_diffrn_radiation_type MoK\a
_diffrn_radiation_wavelength 0.71073
_diffrn_reflns_av_R_equivalents 0.1055
_diffrn_reflns_av_unetI/netI 0.1538
_diffrn_reflns_limit_h_max 18
_diffrn_reflns_limit_h_min -19
_diffrn_reflns_limit_k_max 23
_diffrn_reflns_limit_k_min -25
_diffrn_reflns_limit_l_max 31
_diffrn_reflns_limit_l_min -29
_diffrn_reflns_number 44527
_diffrn_reflns_theta_full 32.27
_diffrn_reflns_theta_max 32.27
_diffrn_reflns_theta_min 3.1
_diffrn_standards_decay_% 0
_diffrn_standards_interval_count 0
_diffrn_standards_interval_time 0
_diffrn_standards_number 0
_exptl_absorpt_coefficient_mu 0.537
_exptl_absorpt_correction_T_max 0.918
_exptl_absorpt_correction_T_min 0.703
_exptl_absorpt_correction_type multi-scan
_exptl_absorpt_process_details
;
[c.f. r.h. blessing, acta cryst. (1995), a51, 33-38]
;
_exptl_crystal_colour red
_exptl_crystal_density_diffrn 1.501
_exptl_crystal_density_method 'not measured'
_exptl_crystal_description stick
_exptl_crystal_F_000 2088
_exptl_crystal_size_max 0.5
_exptl_crystal_size_mid 0.2
_exptl_crystal_size_min 0.15
_refine_diff_density_max 2.334
_refine_diff_density_min -1.016
_refine_diff_density_rms 0.123
_refine_ls_extinction_method none
_refine_ls_goodness_of_fit_ref 0.896
_refine_ls_hydrogen_treatment constr
_refine_ls_matrix_type full
_refine_ls_number_parameters 558
_refine_ls_number_reflns 15022
_refine_ls_number_restraints 0
_refine_ls_restrained_S_all 0.896
_refine_ls_R_factor_all 0.112
_refine_ls_R_factor_gt 0.0578
_refine_ls_shift/su_max 0.001
_refine_ls_shift/su_mean 0
_refine_ls_structure_factor_coef Fsqd
_refine_ls_weighting_details 'calc w=1/[\s^2^(Fo^2^)+(0.0501P)^2^+0.0000P] where P=(Fo^2^+2Fc^2^)/3'
_refine_ls_weighting_scheme calc
_refine_ls_wR_factor_gt 0.1248
_refine_ls_wR_factor_ref 0.1381
_reflns_number_gt 7694
_reflns_number_total 15022
_reflns_threshold_expression >2\s(I)
_cod_data_source_file c1cc15737j.txt
_cod_data_source_block EL11
_cod_original_sg_symbol_H-M 'P 21/c'
_cod_database_code 7107174

loop_
_symmetry_equiv_pos_as_xyz
'x, y, z'
'-x, y+1/2, -z+1/2'
'-x, -y, -z'
'x, -y-1/2, z-1/2'

loop_
_atom_site_label
_atom_site_type_symbol
_atom_site_fract_x
_atom_site_fract_y
_atom_site_fract_z
_atom_site_U_iso_or_equiv
_atom_site_adp_type
_atom_site_occupancy
_atom_site_symmetry_multiplicity
_atom_site_calc_flag
_atom_site_refinement_flags
C1 C 0.7419(3) 0.06250(18) 0.31164(17) 0.0244(7) Uani 1 1 d .
H1 H 0.7375 0.0885 0.3508 0.029 Uiso 1 1 calc R
C2 C 0.8486(3) -0.0110(2) 0.25192(18) 0.0358(9) Uani 1 1 d .
H2 H 0.7816 -0.0045 0.2168 0.043 Uiso 1 1 calc R
C3 C 0.9373(4) 0.0269(3) 0.2276(3) 0.0644(14) Uani 1 1 d .
H3A H 0.9205 0.0822 0.2177 0.097 Uiso 1 1 calc R
H3B H 0.9447 0.0001 0.1878 0.097 Uiso 1 1 calc R
H3C H 1.0039 0.0229 0.2616 0.097 Uiso 1 1 calc R
C4 C 0.8666(3) -0.0977(2) 0.2634(2) 0.0469(11) Uani 1 1 d .
H4A H 0.9345 -0.1063 0.2953 0.07 Uiso 1 1 calc R
H4B H 0.8675 -0.1235 0.2219 0.07 Uiso 1 1 calc R
H4C H 0.8093 -0.1198 0.2804 0.07 Uiso 1 1 calc R
C5 C 0.9205(3) 0.0266(2) 0.37153(19) 0.0360(9) Uani 1 1 d .
H5 H 0.9828 0.0013 0.3602 0.043 Uiso 1 1 calc R
C6 C 0.8897(4) -0.0249(2) 0.4231(2) 0.0537(12) Uani 1 1 d .
H6A H 0.8364 0.0022 0.4407 0.081 Uiso 1 1 calc R
H6B H 0.9526 -0.0354 0.4588 0.081 Uiso 1 1 calc R
H6C H 0.8604 -0.0744 0.403 0.081 Uiso 1 1 calc R
C7 C 0.9552(3) 0.1079(2) 0.3972(2) 0.0415(10) Uani 1 1 d .
H7A H 0.9766 0.138 0.363 0.062 Uiso 1 1 calc R
H7B H 1.0152 0.1037 0.4358 0.062 Uiso 1 1 calc R
H7C H 0.8962 0.1345 0.4093 0.062 Uiso 1 1 calc R
C8 C 0.5325(3) 0.18148(18) 0.20099(16) 0.0246(7) Uani 1 1 d .
H8 H 0.4658 0.2113 0.1992 0.03 Uiso 1 1 calc R
C9 C 0.5259(3) 0.15095(19) 0.13214(16) 0.0299(8) Uani 1 1 d .
H9A H 0.5104 0.1945 0.1008 0.045 Uiso 1 1 calc R
H9B H 0.4695 0.1117 0.1205 0.045 Uiso 1 1 calc R
H9C H 0.5937 0.127 0.1308 0.045 Uiso 1 1 calc R
C10 C 0.6238(3) 0.23944(19) 0.21880(19) 0.0351(9) Uani 1 1 d .
H10A H 0.6912 0.2113 0.2252 0.053 Uiso 1 1 calc R
H10B H 0.6215 0.2668 0.2594 0.053 Uiso 1 1 calc R
H10C H 0.6175 0.2776 0.1833 0.053 Uiso 1 1 calc R
C11 C 0.5620(3) 0.16422(18) 0.33939(16) 0.0249(7) Uani 1 1 d .
H11 H 0.6303 0.1929 0.3438 0.03 Uiso 1 1 calc R
C12 C 0.4763(3) 0.2269(2) 0.33368(19) 0.0360(9) Uani 1 1 d .
H12A H 0.4068 0.2016 0.3268 0.054 Uiso 1 1 calc R
H12B H 0.4766 0.2613 0.2965 0.054 Uiso 1 1 calc R
H12C H 0.4904 0.2578 0.3741 0.054 Uiso 1 1 calc R
C13 C 0.5738(3) 0.1176(2) 0.40252(16) 0.0347(9) Uani 1 1 d .
H13A H 0.616 0.1477 0.4395 0.052 Uiso 1 1 calc R
H13B H 0.6095 0.0678 0.3989 0.052 Uiso 1 1 calc R
H13C H 0.5036 0.1071 0.4097 0.052 Uiso 1 1 calc R
C21 C 0.2137(3) -0.09791(18) 0.24339(18) 0.0276(8) Uani 1 1 d .
H21 H 0.2193 -0.0781 0.2863 0.033 Uiso 1 1 calc R
C22 C 0.1320(3) -0.14774(19) 0.21658(19) 0.0330(9) Uani 1 1 d .
H22 H 0.0827 -0.1622 0.241 0.04 Uiso 1 1 calc R
C23 C 0.1215(3) -0.1768(2) 0.1546(2) 0.0365(9) Uani 1 1 d .
H23 H 0.0642 -0.2105 0.1351 0.044 Uiso 1 1 calc R
C24 C 0.1955(3) -0.15614(19) 0.12107(19) 0.0330(9) Uani 1 1 d .
H24 H 0.1908 -0.1763 0.0784 0.04 Uiso 1 1 calc R
C25 C 0.2782(3) -0.10505(18) 0.15028(16) 0.0238(7) Uani 1 1 d .
C26 C 0.3651(3) -0.08493(18) 0.12116(16) 0.0252(7) Uani 1 1 d .
C27 C 0.3735(3) -0.1159(2) 0.06125(17) 0.0348(9) Uani 1 1 d .
H27 H 0.317 -0.1457 0.035 0.042 Uiso 1 1 calc R
C28 C 0.4633(3) -0.1032(2) 0.04068(19) 0.0402(10) Uani 1 1 d .
H28 H 0.4687 -0.1224 -0.0007 0.048 Uiso 1 1 calc R
C29 C 0.5463(3) -0.0623(2) 0.08034(18) 0.0349(9) Uani 1 1 d .
H29 H 0.6112 -0.0558 0.0681 0.042 Uiso 1 1 calc R
C30 C 0.5327(3) -0.03124(18) 0.13815(17) 0.0264(8) Uani 1 1 d .
H30 H 0.5895 -0.0024 0.1652 0.032 Uiso 1 1 calc R
C31 C 0.5837(3) -0.10874(17) 0.30496(18) 0.0273(8) Uani 1 1 d .
H31 H 0.6047 -0.1078 0.2648 0.033 Uiso 1 1 calc R
C32 C 0.6384(3) -0.15514(19) 0.3557(2) 0.0359(9) Uani 1 1 d .
H32 H 0.6965 -0.1855 0.35 0.043 Uiso 1 1 calc R
C33 C 0.6101(3) -0.1581(2) 0.4143(2) 0.0403(10) Uani 1 1 d .
H33 H 0.6479 -0.1902 0.4491 0.048 Uiso 1 1 calc R
C34 C 0.5262(3) -0.11371(19) 0.42127(18) 0.0335(9) Uani 1 1 d .
H34 H 0.504 -0.1154 0.461 0.04 Uiso 1 1 calc R
C35 C 0.4738(3) -0.06610(18) 0.36993(16) 0.0243(7) Uani 1 1 d .
C36 C 0.3875(3) -0.01257(18) 0.37439(16) 0.0230(7) Uani 1 1 d .
C37 C 0.3420(3) -0.00388(19) 0.42649(17) 0.0303(8) Uani 1 1 d .
H37 H 0.3652 -0.0351 0.4647 0.036 Uiso 1 1 calc R
C38 C 0.2624(3) 0.0505(2) 0.42262(18) 0.0357(9) Uani 1 1 d .
H38 H 0.2325 0.0583 0.459 0.043 Uiso 1 1 calc R
C39 C 0.2264(3) 0.09346(19) 0.36624(17) 0.0291(8) Uani 1 1 d .
H39 H 0.1703 0.13 0.363 0.035 Uiso 1 1 calc R
C40 C 0.2725(3) 0.08300(17) 0.31434(16) 0.0225(7) Uani 1 1 d .
C41 C 0.2387(2) 0.11850(17) 0.24913(16) 0.0203(7) Uani 1 1 d .
C42 C 0.1584(3) 0.17315(19) 0.23240(18) 0.0295(8) Uani 1 1 d .
H42 H 0.1258 0.1925 0.2649 0.035 Uiso 1 1 calc R
C43 C 0.1256(3) 0.1994(2) 0.16944(19) 0.0331(9) Uani 1 1 d .
H43 H 0.0696 0.2364 0.1576 0.04 Uiso 1 1 calc R
C44 C 0.1749(3) 0.1716(2) 0.12318(18) 0.0318(8) Uani 1 1 d .
H44 H 0.1532 0.1889 0.079 0.038 Uiso 1 1 calc R
C45 C 0.2565(3) 0.11788(18) 0.14197(16) 0.0240(7) Uani 1 1 d .
H45 H 0.2901 0.0987 0.1099 0.029 Uiso 1 1 calc R
N1 N 0.2863(2) -0.07603(14) 0.21138(13) 0.0209(6) Uani 1 1 d .
N2 N 0.4429(2) -0.03969(14) 0.15816(13) 0.0205(6) Uani 1 1 d .
N3 N 0.3538(2) 0.03280(14) 0.31977(13) 0.0197(6) Uani 1 1 d .
N4 N 0.5010(2) -0.06465(14) 0.31119(13) 0.0213(6) Uani 1 1 d .
N5 N 0.28977(19) 0.09208(14) 0.20377(13) 0.0194(6) Uani 1 1 d .
N6 N 0.6583(2) 0.06210(15) 0.26360(13) 0.0224(6) Uani 1 1 d .
N7 N 0.8342(2) 0.02919(16) 0.31063(14) 0.0280(7) Uani 1 1 d .
F1 F 0.12275(16) 0.27048(12) 0.36911(10) 0.0417(5) Uani 1 1 d .
F2 F 0.28296(18) 0.33982(14) 0.49866(12) 0.0570(7) Uani 1 1 d .
F3 F 0.1935(2) 0.22579(14) 0.47104(12) 0.0608(7) Uani 1 1 d .
F4 F 0.2085(2) 0.38524(14) 0.39709(13) 0.0715(8) Uani 1 1 d .
F5 F 0.29901(19) 0.27207(18) 0.41080(14) 0.0786(9) Uani 1 1 d .
F6 F 0.10410(19) 0.33830(15) 0.45784(13) 0.0609(7) Uani 1 1 d .
F7 F 0.8605(3) 0.2503(2) 0.6280(2) 0.1372(17) Uani 1 1 d .
F8 F 0.8105(3) 0.12186(19) 0.52059(17) 0.0966(11) Uani 1 1 d .
F9 F 0.9486(2) 0.1974(2) 0.56189(18) 0.1072(13) Uani 1 1 d .
F10 F 0.7196(2) 0.17978(17) 0.58250(17) 0.0855(10) Uani 1 1 d .
F11 F 0.8736(3) 0.1240(3) 0.6245(2) 0.1367(15) Uani 1 1 d .
F12 F 0.7942(3) 0.2498(3) 0.5186(3) 0.191(3) Uani 1 1 d .
P1 P 0.54263(6) 0.10383(5) 0.26392(4) 0.01888(18) Uani 1 1 d .
P2 P 0.20283(8) 0.30574(6) 0.43423(5) 0.0353(2) Uani 1 1 d .
P3 P 0.83282(9) 0.19133(7) 0.57097(6) 0.0456(3) Uani 1 1 d .
Ru1 Ru 0.40771(2) 0.009020(13) 0.242966(13) 0.01753(8) Uani 1 1 d .

loop_
_atom_site_aniso_label
_atom_site_aniso_U_11
_atom_site_aniso_U_22
_atom_site_aniso_U_33
_atom_site_aniso_U_23
_atom_site_aniso_U_13
_atom_site_aniso_U_12
C1 0.0221(17) 0.0267(18) 0.0243(19) -0.0009(13) 0.0057(14) -0.0023(14)
C2 0.0246(19) 0.060(3) 0.024(2) -0.0065(17) 0.0085(15) 0.0072(18)
C3 0.058(3) 0.084(3) 0.060(3) 0.005(3) 0.034(3) 0.004(3)
C4 0.040(2) 0.057(3) 0.045(3) -0.013(2) 0.012(2) 0.007(2)
C5 0.0205(18) 0.049(2) 0.033(2) -0.0010(17) -0.0023(16) 0.0026(16)
C6 0.054(3) 0.056(3) 0.037(3) 0.010(2) -0.014(2) -0.003(2)
C7 0.027(2) 0.051(2) 0.041(3) -0.0054(19) -0.0015(18) -0.0037(18)
C8 0.0256(18) 0.0232(17) 0.0243(19) 0.0024(13) 0.0049(15) 0.0027(14)
C9 0.041(2) 0.0270(18) 0.0231(19) 0.0042(14) 0.0107(17) 0.0004(16)
C10 0.038(2) 0.0299(19) 0.039(2) 0.0043(16) 0.0109(18) -0.0082(16)
C11 0.0248(18) 0.0269(17) 0.0230(19) -0.0080(13) 0.0058(14) -0.0060(14)
C12 0.032(2) 0.038(2) 0.039(2) -0.0161(17) 0.0126(18) -0.0012(17)
C13 0.039(2) 0.051(2) 0.0150(18) -0.0094(15) 0.0083(16) -0.0164(18)
C21 0.0204(17) 0.0284(18) 0.036(2) -0.0014(15) 0.0112(16) 0.0000(14)
C22 0.0192(18) 0.031(2) 0.049(3) -0.0012(17) 0.0087(17) -0.0043(15)
C23 0.0238(19) 0.032(2) 0.049(3) -0.0070(17) -0.0001(18) -0.0051(16)
C24 0.032(2) 0.034(2) 0.029(2) -0.0058(15) 0.0001(17) -0.0051(16)
C25 0.0226(17) 0.0230(17) 0.0239(19) 0.0011(13) 0.0020(14) 0.0010(13)
C26 0.0282(18) 0.0223(17) 0.0220(18) -0.0018(13) 0.0002(15) -0.0001(14)
C27 0.040(2) 0.041(2) 0.022(2) -0.0076(15) 0.0056(17) -0.0052(17)
C28 0.056(3) 0.043(2) 0.026(2) -0.0071(17) 0.018(2) 0.001(2)
C29 0.038(2) 0.039(2) 0.032(2) -0.0022(16) 0.0184(18) 0.0061(17)
C30 0.0299(19) 0.0255(17) 0.0253(19) -0.0035(14) 0.0098(15) 0.0017(14)
C31 0.0230(18) 0.0201(17) 0.036(2) -0.0024(14) 0.0028(15) -0.0004(14)
C32 0.0245(19) 0.0234(19) 0.053(3) 0.0022(17) -0.0031(18) 0.0049(15)
C33 0.037(2) 0.030(2) 0.041(3) 0.0124(17) -0.0129(19) 0.0004(17)
C34 0.039(2) 0.0312(19) 0.024(2) 0.0074(15) -0.0040(17) -0.0024(16)
C35 0.0236(17) 0.0225(17) 0.0227(19) 0.0013(13) -0.0021(14) -0.0033(13)
C36 0.0252(17) 0.0243(16) 0.0187(17) 0.0014(13) 0.0038(13) -0.0052(14)
C37 0.037(2) 0.036(2) 0.0171(17) 0.0015(14) 0.0056(15) -0.0052(16)
C38 0.044(2) 0.041(2) 0.028(2) -0.0064(16) 0.0200(19) -0.0062(18)
C39 0.033(2) 0.0316(19) 0.027(2) -0.0015(15) 0.0157(16) 0.0028(15)
C40 0.0226(17) 0.0215(16) 0.0242(18) -0.0033(13) 0.0075(14) -0.0013(13)
C41 0.0162(15) 0.0208(16) 0.0226(18) -0.0008(13) 0.0024(13) -0.0011(12)
C42 0.0257(18) 0.0300(19) 0.034(2) -0.0007(15) 0.0092(16) 0.0066(15)
C43 0.0216(18) 0.033(2) 0.041(2) 0.0040(16) 0.0012(17) 0.0092(15)
C44 0.0275(19) 0.036(2) 0.026(2) 0.0079(15) -0.0026(16) 0.0024(16)
C45 0.0241(17) 0.0292(18) 0.0191(18) 0.0017(13) 0.0058(14) -0.0001(14)
N1 0.0165(13) 0.0196(13) 0.0241(16) 0.0017(11) 0.0001(11) 0.0024(11)
N2 0.0220(14) 0.0207(13) 0.0196(15) -0.0027(11) 0.0068(12) 0.0002(11)
N3 0.0186(14) 0.0248(14) 0.0156(14) -0.0030(10) 0.0041(11) -0.0034(11)
N4 0.0174(13) 0.0206(14) 0.0242(15) 0.0006(11) 0.0021(11) -0.0026(11)
N5 0.0136(12) 0.0221(14) 0.0196(14) 0.0013(11) -0.0016(11) -0.0012(10)
N6 0.0148(13) 0.0309(15) 0.0203(15) -0.0005(11) 0.0022(11) 0.0001(11)
N7 0.0148(14) 0.0422(17) 0.0243(16) 0.0000(13) -0.0001(12) 0.0023(12)
F1 0.0369(13) 0.0557(14) 0.0302(13) -0.0060(10) 0.0042(10) -0.0017(11)
F2 0.0425(14) 0.0825(18) 0.0390(15) -0.0113(12) -0.0031(12) -0.0069(13)
F3 0.0603(17) 0.0600(16) 0.0534(17) 0.0179(13) -0.0024(14) -0.0006(13)
F4 0.099(2) 0.0553(16) 0.0521(18) 0.0082(13) 0.0034(16) -0.0180(15)
F5 0.0305(14) 0.133(2) 0.079(2) -0.0387(18) 0.0255(14) -0.0005(15)
F6 0.0432(15) 0.0851(18) 0.0528(17) -0.0194(13) 0.0090(13) 0.0178(13)
F7 0.110(3) 0.166(3) 0.156(4) -0.105(3) 0.072(3) -0.072(3)
F8 0.090(2) 0.113(2) 0.100(3) -0.052(2) 0.050(2) -0.042(2)
F9 0.0507(19) 0.162(3) 0.114(3) -0.060(2) 0.030(2) -0.040(2)
F10 0.0517(17) 0.089(2) 0.128(3) -0.0357(19) 0.0459(19) -0.0180(15)
F11 0.132(4) 0.176(4) 0.093(3) 0.055(3) 0.011(3) 0.046(3)
F12 0.137(4) 0.189(4) 0.245(6) 0.185(4) 0.043(4) 0.045(3)
P1 0.0180(4) 0.0213(4) 0.0170(4) -0.0019(3) 0.0037(3) -0.0011(3)
P2 0.0299(5) 0.0445(6) 0.0301(6) -0.0019(4) 0.0049(4) 0.0035(4)
P3 0.0335(6) 0.0606(7) 0.0397(7) -0.0035(5) 0.0037(5) -0.0098(5)
Ru1 0.01547(12) 0.02060(14) 0.01588(13) -0.00064(10) 0.00272(9) 0.00089(11)

loop_
_atom_type_symbol
_atom_type_description
_atom_type_scat_dispersion_real
_atom_type_scat_dispersion_imag
_atom_type_scat_source
C C 0.0033 0.0016 'International Tables Vol C Tables 4.2.6.8 and 6.1.1.4'
H H 0 0 'International Tables Vol C Tables 4.2.6.8 and 6.1.1.4'
N N 0.0061 0.0033 'International Tables Vol C Tables 4.2.6.8 and 6.1.1.4'
F F 0.0171 0.0103 'International Tables Vol C Tables 4.2.6.8 and 6.1.1.4'
P P 0.1023 0.0942 'International Tables Vol C Tables 4.2.6.8 and 6.1.1.4'
Ru Ru -1.2594 0.8363 'International Tables Vol C Tables 4.2.6.8 and 6.1.1.4'

loop_
_geom_angle_atom_site_label_1
_geom_angle_atom_site_label_2
_geom_angle_atom_site_label_3
_geom_angle
N6 C1 N7 125.0(3)
N6 C1 H1 117.5
N7 C1 H1 117.5
N7 C2 C4 111.8(3)
N7 C2 C3 110.6(3)
C4 C2 C3 111.8(3)
N7 C2 H2 107.5
C4 C2 H2 107.5
C3 C2 H2 107.5
C2 C3 H3A 109.5
C2 C3 H3B 109.5
H3A C3 H3B 109.5
C2 C3 H3C 109.5
H3A C3 H3C 109.5
H3B C3 H3C 109.5
C2 C4 H4A 109.5
C2 C4 H4B 109.5
H4A C4 H4B 109.5
C2 C4 H4C 109.5
H4A C4 H4C 109.5
H4B C4 H4C 109.5
N7 C5 C7 112.1(3)
N7 C5 C6 110.8(3)
C7 C5 C6 112.4(4)
N7 C5 H5 107.1
C7 C5 H5 107.1
C6 C5 H5 107.1
C5 C6 H6A 109.5
C5 C6 H6B 109.5
H6A C6 H6B 109.5
C5 C6 H6C 109.5
H6A C6 H6C 109.5
H6B C6 H6C 109.5
C5 C7 H7A 109.5
C5 C7 H7B 109.5
H7A C7 H7B 109.5
C5 C7 H7C 109.5
H7A C7 H7C 109.5
H7B C7 H7C 109.5
C10 C8 C9 108.2(3)
C10 C8 P1 112.2(2)
C9 C8 P1 114.3(2)
C10 C8 H8 107.3
C9 C8 H8 107.3
P1 C8 H8 107.3
C8 C9 H9A 109.5
C8 C9 H9B 109.5
H9A C9 H9B 109.5
C8 C9 H9C 109.5
H9A C9 H9C 109.5
H9B C9 H9C 109.5
C8 C10 H10A 109.5
C8 C10 H10B 109.5
H10A C10 H10B 109.5
C8 C10 H10C 109.5
H10A C10 H10C 109.5
H10B C10 H10C 109.5
C13 C11 C12 110.3(3)
C13 C11 P1 114.7(2)
C12 C11 P1 112.3(2)
C13 C11 H11 106.3
C12 C11 H11 106.3
P1 C11 H11 106.3
C11 C12 H12A 109.5
C11 C12 H12B 109.5
H12A C12 H12B 109.5
C11 C12 H12C 109.5
H12A C12 H12C 109.5
H12B C12 H12C 109.5
C11 C13 H13A 109.5
C11 C13 H13B 109.5
H13A C13 H13B 109.5
C11 C13 H13C 109.5
H13A C13 H13C 109.5
H13B C13 H13C 109.5
N1 C21 C22 122.5(3)
N1 C21 H21 118.7
C22 C21 H21 118.7
C21 C22 C23 120.0(4)
C21 C22 H22 120
C23 C22 H22 120
C22 C23 C24 118.5(3)
C22 C23 H23 120.7
C24 C23 H23 120.7
C23 C24 C25 119.7(3)
C23 C24 H24 120.2
C25 C24 H24 120.2
N1 C25 C24 120.8(3)
N1 C25 C26 115.3(3)
C24 C25 C26 123.7(3)
N2 C26 C27 121.3(3)
N2 C26 C25 116.2(3)
C27 C26 C25 122.3(3)
C28 C27 C26 119.6(3)
C28 C27 H27 120.2
C26 C27 H27 120.2
C27 C28 C29 119.6(3)
C27 C28 H28 120.2
C29 C28 H28 120.2
C30 C29 C28 118.3(4)
C30 C29 H29 120.8
C28 C29 H29 120.8
N2 C30 C29 123.2(3)
N2 C30 H30 118.4
C29 C30 H30 118.4
N4 C31 C32 121.2(4)
N4 C31 H31 119.4
C32 C31 H31 119.4
C33 C32 C31 121.0(4)
C33 C32 H32 119.5
C31 C32 H32 119.5
C34 C33 C32 118.5(3)
C34 C33 H33 120.8
C32 C33 H33 120.8
C33 C34 C35 119.5(4)
C33 C34 H34 120.2
C35 C34 H34 120.2
N4 C35 C34 121.7(3)
N4 C35 C36 114.9(3)
C34 C35 C36 123.4(3)
N3 C36 C37 119.8(3)
N3 C36 C35 113.0(3)
C37 C36 C35 127.2(3)
C36 C37 C38 119.4(3)
C36 C37 H37 120.3
C38 C37 H37 120.3
C39 C38 C37 120.1(3)
C39 C38 H38 120
C37 C38 H38 120
C38 C39 C40 119.4(3)
C38 C39 H39 120.3
C40 C39 H39 120.3
N3 C40 C39 120.2(3)
N3 C40 C41 113.0(3)
C39 C40 C41 126.7(3)
N5 C41 C42 120.9(3)
N5 C41 C40 115.6(3)
C42 C41 C40 123.4(3)
C43 C42 C41 120.3(3)
C43 C42 H42 119.9
C41 C42 H42 119.9
C42 C43 C44 119.0(3)
C42 C43 H43 120.5
C44 C43 H43 120.5
C43 C44 C45 119.1(3)
C43 C44 H44 120.4
C45 C44 H44 120.4
N5 C45 C44 122.4(3)
N5 C45 H45 118.8
C44 C45 H45 118.8
C21 N1 C25 118.4(3)
C21 N1 Ru1 126.5(2)
C25 N1 Ru1 114.9(2)
C30 N2 C26 117.7(3)
C30 N2 Ru1 127.5(2)
C26 N2 Ru1 114.8(2)
C40 N3 C36 121.0(3)
C40 N3 Ru1 119.9(2)
C36 N3 Ru1 118.1(2)
C31 N4 C35 118.1(3)
C31 N4 Ru1 128.3(2)
C35 N4 Ru1 113.5(2)
C45 N5 C41 118.2(3)
C45 N5 Ru1 129.2(2)
C41 N5 Ru1 112.5(2)
C1 N6 P1 125.6(2)
C1 N7 C2 121.2(3)
C1 N7 C5 119.5(3)
C2 N7 C5 119.1(3)
N6 P1 C8 101.89(15)
N6 P1 C11 108.05(14)
C8 P1 C11 100.59(14)
N6 P1 Ru1 109.84(9)
C8 P1 Ru1 116.21(11)
C11 P1 Ru1 118.63(11)
F5 P2 F4 91.14(18)
F5 P2 F3 90.13(16)
F4 P2 F3 178.37(16)
F5 P2 F6 178.88(16)
F4 P2 F6 89.74(16)
F3 P2 F6 88.97(15)
F5 P2 F2 89.76(14)
F4 P2 F2 90.32(14)
F3 P2 F2 90.71(14)
F6 P2 F2 90.92(13)
F5 P2 F1 89.69(13)
F4 P2 F1 90.05(13)
F3 P2 F1 88.94(13)
F6 P2 F1 89.62(12)
F2 P2 F1 179.35(14)
F12 P3 F7 96.3(3)
F12 P3 F10 92.4(2)
F7 P3 F10 90.48(19)
F12 P3 F8 92.0(3)
F7 P3 F8 171.7(3)
F10 P3 F8 89.21(16)
F12 P3 F9 91.3(2)
F7 P3 F9 90.33(18)
F10 P3 F9 176.1(2)
F8 P3 F9 89.43(17)
F12 P3 F11 176.6(3)
F7 P3 F11 87.1(3)
F10 P3 F11 87.8(2)
F8 P3 F11 84.6(2)
F9 P3 F11 88.4(2)
N3 Ru1 N4 79.77(11)
N3 Ru1 N5 78.86(10)
N4 Ru1 N5 158.61(11)
N3 Ru1 N2 166.72(10)
N4 Ru1 N2 97.64(10)
N5 Ru1 N2 102.99(10)
N3 Ru1 N1 90.45(10)
N4 Ru1 N1 93.71(9)
N5 Ru1 N1 85.64(9)
N2 Ru1 N1 76.66(10)
N3 Ru1 P1 96.17(8)
N4 Ru1 P1 90.33(7)
N5 Ru1 P1 92.78(7)
N2 Ru1 P1 96.87(7)
N1 Ru1 P1 172.77(8)

loop_
_geom_bond_atom_site_label_1
_geom_bond_atom_site_label_2
_geom_bond_distance
C1 N6 1.288(4)
C1 N7 1.335(4)
C1 H1 0.95
C2 N7 1.465(4)
C2 C4 1.509(5)
C2 C3 1.521(6)
C2 H2 1
C3 H3A 0.98
C3 H3B 0.98
C3 H3C 0.98
C4 H4A 0.98
C4 H4B 0.98
C4 H4C 0.98
C5 N7 1.480(4)
C5 C7 1.517(5)
C5 C6 1.527(6)
C5 H5 1
C6 H6A 0.98
C6 H6B 0.98
C6 H6C 0.98
C7 H7A 0.98
C7 H7B 0.98
C7 H7C 0.98
C8 C10 1.521(4)
C8 C9 1.522(4)
C8 P1 1.855(3)
C8 H8 1
C9 H9A 0.98
C9 H9B 0.98
C9 H9C 0.98
C10 H10A 0.98
C10 H10B 0.98
C10 H10C 0.98
C11 C13 1.524(5)
C11 C12 1.530(4)
C11 P1 1.857(3)
C11 H11 1
C12 H12A 0.98
C12 H12B 0.98
C12 H12C 0.98
C13 H13A 0.98
C13 H13B 0.98
C13 H13C 0.98
C21 N1 1.343(4)
C21 C22 1.370(4)
C21 H21 0.95
C22 C23 1.371(5)
C22 H22 0.95
C23 C24 1.375(5)
C23 H23 0.95
C24 C25 1.403(4)
C24 H24 0.95
C25 N1 1.357(4)
C25 C26 1.457(5)
C26 N2 1.356(4)
C26 C27 1.397(5)
C27 C28 1.361(5)
C27 H27 0.95
C28 C29 1.380(5)
C28 H28 0.95
C29 C30 1.378(5)
C29 H29 0.95
C30 N2 1.346(4)
C30 H30 0.95
C31 N4 1.347(4)
C31 C32 1.377(5)
C31 H31 0.95
C32 C33 1.373(5)
C32 H32 0.95
C33 C34 1.368(5)
C33 H33 0.95
C34 C35 1.388(4)
C34 H34 0.95
C35 N4 1.368(4)
C35 C36 1.470(4)
C36 N3 1.365(4)
C36 C37 1.378(5)
C37 C38 1.379(5)
C37 H37 0.95
C38 C39 1.374(5)
C38 H38 0.95
C39 C40 1.383(4)
C39 H39 0.95
C40 N3 1.346(4)
C40 C41 1.464(4)
C41 N5 1.369(4)
C41 C42 1.381(4)
C42 C43 1.363(5)
C42 H42 0.95
C43 C44 1.377(5)
C43 H43 0.95
C44 C45 1.385(4)
C44 H44 0.95
C45 N5 1.339(4)
C45 H45 0.95
N1 Ru1 2.129(3)
N2 Ru1 2.120(3)
N3 Ru1 1.958(3)
N4 Ru1 2.062(3)
N5 Ru1 2.103(2)
N6 P1 1.669(3)
F1 P2 1.618(2)
F2 P2 1.601(2)
F3 P2 1.589(2)
F4 P2 1.577(3)
F5 P2 1.566(3)
F6 P2 1.590(2)
F7 P3 1.539(3)
F8 P3 1.569(3)
F9 P3 1.570(3)
F10 P3 1.566(3)
F11 P3 1.605(4)
F12 P3 1.479(3)
P1 Ru1 2.3496(8)
